data_2237708
loop_
_publ_author_name
'Jin, Xiu-Dan'
'Wu, Jin-Long'

_publ_section_title
;
 2-(2-Chlorophenyl)-<i>N</i>-cyclohexyl-2-oxoacetamide
;
_journal_coeditor_code SU2558
_journal_issue 4
_journal_name_full 'Acta Crystallographica Section E'
_journal_page_first o505
_journal_paper_doi 10.1107/S1600536813005904
_journal_volume 69
_journal_year 2013
_chemical_formula_iupac 'C14 H16 Cl N O2'
_chemical_formula_moiety 'C14 H16 Cl N O2'
_chemical_formula_sum 'C14 H16 Cl N O2'
_chemical_formula_weight 265.73
_chemical_name_systematic
;
2-(2-Chlorophenyl)-<i>N</i>-cyclohexyl-2-oxoacetamide
;
_space_group_IT_number 169
_symmetry_cell_setting hexagonal
_symmetry_space_group_name_Hall 'P 61'
_symmetry_space_group_name_H-M 'P 61'
_atom_sites_solution_hydrogens geom
_atom_sites_solution_primary direct
_atom_sites_solution_secondary difmap
_audit_creation_method SHELXL-97
_cell_angle_alpha 90.00
_cell_angle_beta 90.00
_cell_angle_gamma 120.00
_cell_formula_units_Z 6
_cell_length_a 17.075(3)
_cell_length_b 17.075(3)
_cell_length_c 9.4536(13)
_cell_measurement_reflns_used 2933
_cell_measurement_temperature 293(2)
_cell_measurement_theta_max 29.38
_cell_measurement_theta_min 3.21
_cell_volume 2387.0(7)
_computing_cell_refinement 'CrysAlis PRO (Agilent, 2011)'
_computing_data_collection 'CrysAlis PRO (Agilent, 2011)'
_computing_data_reduction 'CrysAlis PRO (Agilent, 2011)'
_computing_molecular_graphics 'OLEX2 (Dolomanov <i>et al.</i>, 2009)'
_computing_publication_material 'OLEX2 (Dolomanov <i>et al.</i>, 2009)'
_computing_structure_refinement 'SHELXL97 (Sheldrick, 2008)'
_computing_structure_solution 'SHELXS97 (Sheldrick, 2008)'
_diffrn_ambient_temperature 293(2)
_diffrn_detector_area_resol_mean 10.3592
_diffrn_measured_fraction_theta_full 0.998
_diffrn_measured_fraction_theta_max 0.998
_diffrn_measurement_device_type 'Agilent Xcalibur (Atlas, Gemini ultra)'
_diffrn_measurement_method '\w scans'
_diffrn_radiation_monochromator graphite
_diffrn_radiation_source 'fine-focus sealed tube'
_diffrn_radiation_type MoK\a
_diffrn_radiation_wavelength 0.71073
_diffrn_reflns_av_R_equivalents 0.0467
_diffrn_reflns_av_sigmaI/netI 0.0359
_diffrn_reflns_limit_h_max 21
_diffrn_reflns_limit_h_min -16
_diffrn_reflns_limit_k_max 19
_diffrn_reflns_limit_k_min -21
_diffrn_reflns_limit_l_max 11
_diffrn_reflns_limit_l_min -11
_diffrn_reflns_number 15794
_diffrn_reflns_theta_full 26.10
_diffrn_reflns_theta_max 26.10
_diffrn_reflns_theta_min 3.22
_exptl_absorpt_coefficient_mu 0.235
_exptl_absorpt_correction_T_max 0.9546
_exptl_absorpt_correction_T_min 0.8957
_exptl_absorpt_correction_type multi-scan
_exptl_absorpt_process_details
;
(CrysAlis PRO; Agilent, 2011)
;
_exptl_crystal_colour colourless
_exptl_crystal_density_diffrn 1.109
_exptl_crystal_density_method 'not measured'
_exptl_crystal_description needle
_exptl_crystal_F_000 840
_exptl_crystal_size_max 0.48
_exptl_crystal_size_mid 0.26
_exptl_crystal_size_min 0.20
_platon_squeeze_details
;
;
_refine_diff_density_max 0.193
_refine_diff_density_min -0.165
_refine_ls_abs_structure_details 'Flack (1983), 1422 Friedel pairs'
_refine_ls_abs_structure_Flack -0.05(3)
_refine_ls_extinction_method none
_refine_ls_goodness_of_fit_ref 1.010
_refine_ls_hydrogen_treatment constr
_refine_ls_matrix_type full
_refine_ls_number_parameters 163
_refine_ls_number_reflns 3101
_refine_ls_number_restraints 1
_refine_ls_restrained_S_all 1.009
_refine_ls_R_factor_all 0.0706
_refine_ls_R_factor_gt 0.0512
_refine_ls_shift/su_max 0.000
_refine_ls_shift/su_mean 0.000
_refine_ls_structure_factor_coef Fsqd
_refine_ls_weighting_details 'calc w=1/[\s^2^(Fo^2^)+(0.0919P)^2^] where P=(Fo^2^+2Fc^2^)/3'
_refine_ls_weighting_scheme calc
_refine_ls_wR_factor_gt 0.1379
_refine_ls_wR_factor_ref 0.1494
_reflns_number_gt 2344
_reflns_number_total 3101
_reflns_threshold_expression I>2sigma(I)
_cod_data_source_file su2558.cif
_cod_data_source_block I
_cod_database_code 2237708
_cod_database_fobs_code 2237708

loop_
_symmetry_equiv_pos_site_id
_symmetry_equiv_pos_as_xyz
1 x,y,z
2 x-y,x,1/6+z
3 -y,x-y,1/3+z
4 -x,-y,1/2+z
5 -x+y,-x,2/3+z
6 y,-x+y,5/6+z

loop_
_atom_site_aniso_label
_atom_site_aniso_U_11
_atom_site_aniso_U_22
_atom_site_aniso_U_33
_atom_site_aniso_U_12
_atom_site_aniso_U_13
_atom_site_aniso_U_23
Cl1 0.0872(6) 0.1113(7) 0.1394(9) 0.0629(6) 0.0331(6) -0.0112(7)
O1 0.0885(15) 0.0802(14) 0.0662(14) 0.0527(12) -0.0205(12) -0.0011(11)
O2 0.1098(16) 0.0723(12) 0.0345(11) 0.0567(12) -0.0018(10) -0.0010(9)
N1 0.0815(16) 0.0613(13) 0.0317(11) 0.0455(13) -0.0049(10) 0.0001(10)
C1 0.078(2) 0.0719(19) 0.0720(19) 0.0458(17) 0.0126(16) 0.0028(16)
C2 0.071(2) 0.080(2) 0.134(4) 0.026(2) 0.012(2) 0.000(2)
C3 0.118(3) 0.059(2) 0.131(4) 0.034(2) 0.011(3) -0.005(2)
C4 0.125(3) 0.065(2) 0.107(3) 0.057(2) 0.017(3) -0.002(2)
C5 0.085(2) 0.0680(19) 0.075(2) 0.0507(17) 0.0183(18) 0.0131(17)
C6 0.0733(18) 0.0610(16) 0.0410(15) 0.0437(15) 0.0088(12) 0.0106(12)
C7 0.0668(16) 0.0663(16) 0.0346(13) 0.0448(14) 0.0051(12) 0.0015(11)
C8 0.0634(15) 0.0629(15) 0.0294(14) 0.0402(13) 0.0065(11) 0.0036(11)
C9 0.0799(18) 0.0569(15) 0.0362(13) 0.0422(14) 0.0037(12) 0.0053(11)
C10 0.073(2) 0.073(2) 0.101(3) 0.0449(17) 0.0086(18) 0.0180(19)
C11 0.100(3) 0.095(3) 0.109(3) 0.070(2) 0.008(2) 0.019(2)
C12 0.145(4) 0.070(2) 0.078(2) 0.068(2) -0.015(2) -0.0055(19)
C13 0.096(3) 0.064(2) 0.161(5) 0.028(2) 0.001(3) 0.040(3)
C14 0.072(2) 0.068(2) 0.128(3) 0.0342(18) 0.003(2) 0.026(2)

loop_
_atom_site_type_symbol
_atom_site_label
_atom_site_fract_x
_atom_site_fract_y
_atom_site_fract_z
_atom_site_U_iso_or_equiv
_atom_site_thermal_displace_type
_atom_site_calc_flag
_atom_site_refinement_flags
_atom_site_occupancy
Cl Cl1 0.69837(7) 0.67833(8) 0.10734(15) 0.1067(4) Uani d . 1.000
O O1 0.43847(15) 0.60191(15) 0.0815(2) 0.0736(8) Uani d . 1.000
O O2 0.52877(16) 0.55421(14) 0.3612(2) 0.0672(8) Uani d . 1.000
N N1 0.48258(16) 0.46907(14) 0.1620(2) 0.0538(8) Uani d . 1.000
C C1 0.6611(2) 0.7465(2) 0.1859(4) 0.0703(11) Uani d . 1.000
C C2 0.7225(3) 0.8325(3) 0.2271(6) 0.1002(16) Uani d . 1.000
C C3 0.6930(4) 0.8869(3) 0.2830(6) 0.1072(18) Uani d . 1.000
C C4 0.6038(3) 0.8566(2) 0.2982(5) 0.0948(16) Uani d . 1.000
C C5 0.5408(2) 0.7700(2) 0.2549(4) 0.0705(11) Uani d . 1.000
C C6 0.5693(2) 0.71274(18) 0.2003(3) 0.0539(9) Uani d . 1.000
C C7 0.5009(2) 0.61862(19) 0.1599(3) 0.0508(9) Uani d . 1.000
C C8 0.50637(18) 0.54310(18) 0.2353(3) 0.0481(8) Uani d . 1.000
C C9 0.4826(2) 0.38896(18) 0.2192(3) 0.0541(9) Uani d . 1.000
C C10 0.5628(2) 0.3843(2) 0.1677(4) 0.0786(14) Uani d . 1.000
C C11 0.5633(3) 0.3014(3) 0.2262(5) 0.0919(17) Uani d . 1.000
C C12 0.4763(3) 0.2157(2) 0.1922(4) 0.0913(16) Uani d . 1.000
C C13 0.3966(3) 0.2207(3) 0.2424(7) 0.112(2) Uani d . 1.000
C C14 0.3952(2) 0.3033(2) 0.1816(6) 0.0897(14) Uani d . 1.000
H H1 0.46610 0.46740 0.07550 0.0650 Uiso c R 1.000
H H2 0.78410 0.85380 0.21720 0.1210 Uiso c R 1.000
H H3 0.73480 0.94550 0.31080 0.1280 Uiso c R 1.000
H H4 0.58450 0.89400 0.33780 0.1140 Uiso c R 1.000
H H5 0.47930 0.75020 0.26230 0.0840 Uiso c R 1.000
H H9 0.48640 0.39430 0.32250 0.0650 Uiso c R 1.000
H H10A 0.61760 0.43850 0.19660 0.0940 Uiso c R 1.000
H H10B 0.56180 0.38200 0.06510 0.0940 Uiso c R 1.000
H H11A 0.61380 0.29800 0.18590 0.1100 Uiso c R 1.000
H H11B 0.57150 0.30720 0.32790 0.1100 Uiso c R 1.000
H H12A 0.47190 0.20590 0.09070 0.1100 Uiso c R 1.000
H H12B 0.47680 0.16480 0.23670 0.1100 Uiso c R 1.000
H H13A 0.39770 0.22400 0.34490 0.1350 Uiso c R 1.000
H H13B 0.34180 0.16620 0.21460 0.1350 Uiso c R 1.000
H H14A 0.38860 0.29780 0.07960 0.1080 Uiso c R 1.000
H H14B 0.34410 0.30640 0.21980 0.1080 Uiso c R 1.000

loop_
_atom_type_symbol
_atom_type_description
_atom_type_scat_dispersion_real
_atom_type_scat_dispersion_imag
_atom_type_scat_source
C C 0.0033 0.0016 'International Tables Vol C Tables 4.2.6.8 and 6.1.1.4'
H H 0.0000 0.0000 'International Tables Vol C Tables 4.2.6.8 and 6.1.1.4'
Cl Cl 0.1484 0.1585 'International Tables Vol C Tables 4.2.6.8 and 6.1.1.4'
N N 0.0061 0.0033 'International Tables Vol C Tables 4.2.6.8 and 6.1.1.4'
O O 0.0106 0.0060 'International Tables Vol C Tables 4.2.6.8 and 6.1.1.4'

loop_
_geom_angle_atom_site_label_1
_geom_angle_atom_site_label_2
_geom_angle_atom_site_label_3
_geom_angle
_geom_angle_publ_flag
C8 N1 C9 123.8(2) no
C9 N1 H1 118.00 no
C8 N1 H1 118.00 no
Cl1 C1 C6 118.7(2) no
Cl1 C1 C2 119.9(3) no
C2 C1 C6 121.4(4) no
C1 C2 C3 119.7(5) no
C2 C3 C4 120.7(4) no
C3 C4 C5 120.2(4) no
C4 C5 C6 120.1(4) no
C1 C6 C7 122.7(3) no
C1 C6 C5 117.8(3) no
C5 C6 C7 119.5(3) no
C6 C7 C8 116.7(3) no
O1 C7 C8 120.6(3) no
O1 C7 C6 122.4(3) no
O2 C8 N1 125.3(3) no
O2 C8 C7 117.9(2) no
N1 C8 C7 116.7(2) no
N1 C9 C10 110.9(2) no
C10 C9 C14 111.0(3) no
N1 C9 C14 110.6(3) no
C9 C10 C11 111.3(3) no
C10 C11 C12 111.3(4) no
C11 C12 C13 111.3(4) no
C12 C13 C14 111.7(4) no
C9 C14 C13 109.8(4) no
C1 C2 H2 120.00 no
C3 C2 H2 120.00 no
C2 C3 H3 120.00 no
C4 C3 H3 120.00 no
C3 C4 H4 120.00 no
C5 C4 H4 120.00 no
C4 C5 H5 120.00 no
C6 C5 H5 120.00 no
N1 C9 H9 108.00 no
C10 C9 H9 108.00 no
C14 C9 H9 108.00 no
C9 C10 H10A 109.00 no
C9 C10 H10B 109.00 no
C11 C10 H10A 109.00 no
C11 C10 H10B 109.00 no
H10A C10 H10B 108.00 no
C10 C11 H11A 109.00 no
C10 C11 H11B 109.00 no
C12 C11 H11A 109.00 no
C12 C11 H11B 109.00 no
H11A C11 H11B 108.00 no
C11 C12 H12A 109.00 no
C11 C12 H12B 109.00 no
C13 C12 H12A 109.00 no
C13 C12 H12B 109.00 no
H12A C12 H12B 108.00 no
C12 C13 H13A 109.00 no
C12 C13 H13B 109.00 no
C14 C13 H13A 109.00 no
C14 C13 H13B 109.00 no
H13A C13 H13B 108.00 no
C9 C14 H14A 110.00 no
C9 C14 H14B 110.00 no
C13 C14 H14A 110.00 no
C13 C14 H14B 110.00 no
H14A C14 H14B 108.00 no

loop_
_geom_bond_atom_site_label_1
_geom_bond_atom_site_label_2
_geom_bond_distance
_geom_bond_publ_flag
Cl1 C1 1.747(4) no
O1 C7 1.210(4) no
O2 C8 1.235(3) no
N1 C8 1.315(3) no
N1 C9 1.471(4) no
N1 H1 0.8600 no
C1 C6 1.380(5) no
C1 C2 1.367(6) no
C2 C3 1.365(8) no
C3 C4 1.349(9) no
C4 C5 1.386(5) no
C5 C6 1.391(5) no
C6 C7 1.489(4) no
C7 C8 1.517(4) no
C9 C14 1.520(5) no
C9 C10 1.493(5) no
C10 C11 1.524(6) no
C11 C12 1.509(6) no
C12 C13 1.484(8) no
C13 C14 1.534(6) no
C2 H2 0.9300 no
C3 H3 0.9300 no
C4 H4 0.9300 no
C5 H5 0.9300 no
C9 H9 0.9800 no
C10 H10A 0.9700 no
C10 H10B 0.9700 no
C11 H11A 0.9700 no
C11 H11B 0.9700 no
C12 H12A 0.9700 no
C12 H12B 0.9700 no
C13 H13A 0.9700 no
C13 H13B 0.9700 no
C14 H14A 0.9700 no
C14 H14B 0.9700 no

loop_
_geom_hbond_atom_site_label_D
_geom_hbond_atom_site_label_H
_geom_hbond_atom_site_label_A
_geom_hbond_site_symmetry_A
_geom_hbond_distance_DH
_geom_hbond_distance_HA
_geom_hbond_distance_DA
_geom_hbond_angle_DHA
_geom_hbond_publ_flag
N1 H1 O2 4_664 0.86 2.07 2.864(3) 153 yes

loop_
_geom_torsion_atom_site_label_1
_geom_torsion_atom_site_label_2
_geom_torsion_atom_site_label_3
_geom_torsion_atom_site_label_4
_geom_torsion
_geom_torsion_publ_flag
C8 N1 C9 C14 133.5(4) no
C9 N1 C8 O2 -2.4(5) no
C9 N1 C8 C7 -179.1(3) no
C8 N1 C9 C10 -103.0(3) no
C6 C1 C2 C3 -0.4(7) no
Cl1 C1 C6 C5 -176.0(3) no
Cl1 C1 C6 C7 3.9(4) no
Cl1 C1 C2 C3 177.3(4) no
C2 C1 C6 C5 1.7(6) no
C2 C1 C6 C7 -178.4(4) no
C1 C2 C3 C4 0.1(8) no
C2 C3 C4 C5 -1.1(8) no
C3 C4 C5 C6 2.4(6) no
C4 C5 C6 C7 177.4(3) no
C4 C5 C6 C1 -2.6(5) no
C1 C6 C7 O1 -127.4(4) no
C1 C6 C7 C8 59.6(4) no
C5 C6 C7 O1 52.5(4) no
C5 C6 C7 C8 -120.4(3) no
O1 C7 C8 N1 39.9(5) no
C6 C7 C8 O2 36.0(4) no
C6 C7 C8 N1 -147.0(3) no
O1 C7 C8 O2 -137.1(3) no
N1 C9 C10 C11 -179.9(3) no
C14 C9 C10 C11 -56.5(4) no
N1 C9 C14 C13 -179.9(4) no
C10 C9 C14 C13 56.6(5) no
C9 C10 C11 C12 55.2(4) no
C10 C11 C12 C13 -54.8(5) no
C11 C12 C13 C14 55.9(6) no
C12 C13 C14 C9 -56.5(6) no

loop_
_platon_squeeze_void_nr
_platon_squeeze_void_average_x
_platon_squeeze_void_average_y
_platon_squeeze_void_average_z
_platon_squeeze_void_volume
_platon_squeeze_void_count_electrons
_platon_squeeze_void_content
1 0.000 0.000 -0.020 408 21 ' '

loop_
_cod_related_entry_id
_cod_related_entry_database
_cod_related_entry_code
1 ChemSpider 30658401
